data_2202311
loop_
_publ_author_name
'Shiu, Kom-Bei'
'Yen, Chia-Hung'
'Liao, Fen-Ling'
'Wang, Sue-Lein'

_publ_section_title
;
 <i>trans</i>-Diaquatetrakis(imidazole)nickel(II) dichloride
;
_journal_issue 12
_journal_name_full 'Acta Crystallographica Section E'
_journal_page_first m1189
_journal_page_last m1191
_journal_paper_doi 10.1107/S1600536803026886
_journal_volume 59
_journal_year 2003
_chemical_formula_iupac '[Ni (C3 H4 N2)4 (H2 O)2] Cl2'
_chemical_formula_moiety 'C12 H20 N8 Ni O2 2+, 2Cl 1-'
_chemical_formula_sum 'C12 H20 Cl2 N8 Ni O2'
_chemical_formula_weight 437.97
_chemical_name_systematic
;
trans-Diaquatetrakis(imidazole)nickel(II) dichloride
;
_space_group_IT_number 15
_space_group_name_Hall '-C 2yc'
_space_group_name_H-M_alt 'C 1 2/c 1'
_symmetry_cell_setting monoclinic
_symmetry_space_group_name_Hall '-C 2yc'
_symmetry_space_group_name_H-M 'C 1 2/c 1'
_atom_sites_solution_hydrogens difmap
_atom_sites_solution_primary direct
_atom_sites_solution_secondary difmap
_cell_angle_alpha 90.00
_cell_angle_beta 107.323(2)
_cell_angle_gamma 90.00
_cell_formula_units_Z 4
_cell_length_a 12.4020(12)
_cell_length_b 10.9759(11)
_cell_length_c 14.2847(14)
_cell_measurement_reflns_used 2924
_cell_measurement_temperature 295(2)
_cell_measurement_theta_max 25
_cell_measurement_theta_min 2.5
_cell_volume 1856.3(3)
_computing_cell_refinement SMART
_computing_data_collection 'SMART (Bruker, 1997)'
_computing_data_reduction 'SAINT (Bruker, 1997)'
_computing_molecular_graphics 'SHELXTL (Bruker, 1998)'
_computing_publication_material SHELXTL
_computing_structure_refinement 'SHELXL97 (Sheldrick, 1997)'
_computing_structure_solution 'SHELXS97 (Sheldrick, 1990)'
_diffrn_ambient_temperature 295(2)
_diffrn_measured_fraction_theta_full 0.998
_diffrn_measured_fraction_theta_max 0.974
_diffrn_measurement_device_type 'Bruker SMART CCD area-detector'
_diffrn_measurement_method '\f and \w'
_diffrn_radiation_monochromator graphite
_diffrn_radiation_source 'fine-focus sealed tube'
_diffrn_radiation_type MoK\a
_diffrn_radiation_wavelength 0.71073
_diffrn_reflns_av_R_equivalents 0.0262
_diffrn_reflns_av_sigmaI/netI 0.0315
_diffrn_reflns_limit_h_max 14
_diffrn_reflns_limit_h_min -16
_diffrn_reflns_limit_k_max 10
_diffrn_reflns_limit_k_min -14
_diffrn_reflns_limit_l_max 19
_diffrn_reflns_limit_l_min -16
_diffrn_reflns_number 5720
_diffrn_reflns_theta_full 25.00
_diffrn_reflns_theta_max 28.24
_diffrn_reflns_theta_min 2.53
_exptl_absorpt_coefficient_mu 1.357
_exptl_absorpt_correction_T_max 0.81731
_exptl_absorpt_correction_T_min 0.77428
_exptl_absorpt_correction_type multi-scan
_exptl_absorpt_process_details '(SADABS; Sheldrick, 1995)'
_exptl_crystal_colour Blue
_exptl_crystal_density_diffrn 1.567
_exptl_crystal_description Equant
_exptl_crystal_F_000 904
_exptl_crystal_size_max 0.20
_exptl_crystal_size_mid 0.15
_exptl_crystal_size_min 0.15
_refine_diff_density_max 0.311
_refine_diff_density_min -0.209
_refine_ls_extinction_method none
_refine_ls_goodness_of_fit_ref 1.023
_refine_ls_hydrogen_treatment noref
_refine_ls_matrix_type full
_refine_ls_number_parameters 115
_refine_ls_number_reflns 2231
_refine_ls_number_restraints 0
_refine_ls_restrained_S_all 1.023
_refine_ls_R_factor_all 0.0364
_refine_ls_R_factor_gt 0.0267
_refine_ls_shift/su_max 0.000
_refine_ls_shift/su_mean 0.000
_refine_ls_structure_factor_coef Fsqd
_refine_ls_weighting_details 'calc w = 1/[\s^2^(Fo^2^)+(0.032P)^2^+0.0266P] where P = (Fo^2^+2Fc^2^)/3'
_refine_ls_weighting_scheme calc
_refine_ls_wR_factor_gt 0.0604
_refine_ls_wR_factor_ref 0.0626
_reflns_number_gt 1833
_reflns_number_total 2231
_reflns_threshold_expression I>2\s(I)
_cod_data_source_file br6126.cif
_cod_data_source_block I
_cod_depositor_comments
;
The following automatic conversions were performed:
'_symmetry_cell_setting' value 'Monoclinic' changed to 'monoclinic'
according to '/home/saulius/struct/CIF-dictionaries/cif_core.dic'
dictionary named 'cif_core.dic' version 2.4.1 from 2010-06-29.

Automatic conversion script
Id: cif_fix_enum 1527 2010-12-29 10:47:43Z saulius 

The following automatic conversions were performed:

'_symmetry_cell_setting' value 'Monoclinic' changed to 'monoclinic'
according to /home/saulius/struct/CIF-dictionaries/cif_core.dic
dictionary named 'cif_core.dic' version 2.4.1 from 2010-06-29.

Automatic conversion script
Id: cif_fix_values 1715 2011-07-08 13:25:40Z adriana 

A spurious symmop was removed from the symmop list    miguel
;
_cod_original_sg_symbol_H-M 'C 2/c'
_cod_database_code 2202311

loop_
_symmetry_equiv_pos_as_xyz
'x, y, z'
'-x, y, -z+1/2'
'x+1/2, y+1/2, z'
'-x+1/2, y+1/2, -z+1/2'
'-x, -y, -z'
'x, -y, z-1/2'
'1/2-x, 1/2-y, -z'
'x+1/2, -y+1/2, z-1/2'

loop_
_atom_site_label
_atom_site_fract_x
_atom_site_fract_y
_atom_site_fract_z
_atom_site_U_iso_or_equiv
_atom_site_adp_type
_atom_site_calc_flag
_atom_site_refinement_flags
_atom_site_occupancy
_atom_site_disorder_assembly
_atom_site_disorder_group
_atom_site_type_symbol
Ni1 0.2500 0.7500 0.0000 0.02385(9) Uani d S 1 . . Ni
Cl1 0.09150(4) 0.34790(4) -0.07166(3) 0.04217(13) Uani d . 1 . . Cl
O1 0.11950(10) 0.62207(10) -0.00434(9) 0.0373(3) Uani d . 1 . . O
N1 0.25806(11) 0.79631(12) 0.14688(9) 0.0286(3) Uani d . 1 . . N
N2 0.23508(14) 0.78228(15) 0.29349(11) 0.0426(4) Uani d . 1 . . N
N3 0.37191(11) 0.61853(12) 0.05610(9) 0.0288(3) Uani d . 1 . . N
N4 0.45838(13) 0.44308(13) 0.09409(11) 0.0407(4) Uani d . 1 . . N
C1 0.32034(15) 0.88534(16) 0.20717(12) 0.0365(4) Uani d . 1 . . C
C2 0.30663(16) 0.87751(17) 0.29753(12) 0.0425(4) Uani d . 1 . . C
C3 0.20776(16) 0.73593(16) 0.20240(13) 0.0384(4) Uani d . 1 . . C
C4 0.47786(15) 0.63682(16) 0.12175(13) 0.0381(4) Uani d . 1 . . C
C5 0.53151(15) 0.52949(18) 0.14486(13) 0.0446(5) Uani d . 1 . . C
C6 0.36447(15) 0.50011(16) 0.04152(13) 0.0368(4) Uani d . 1 . . C
H1A 0.1152 0.5484 -0.0213 0.050 Uiso d . 1 . . H
H1B 0.0568 0.6360 0.0090 0.050 Uiso d . 1 . . H
H1C 0.3663 0.9390 0.1844 0.050 Uiso d . 1 . . H
H2A 0.2082 0.7522 0.3394 0.050 Uiso d . 1 . . H
H2B 0.3374 0.9243 0.3558 0.050 Uiso d . 1 . . H
H3A 0.1544 0.6723 0.1810 0.050 Uiso d . 1 . . H
H4A 0.4691 0.3600 0.0980 0.050 Uiso d . 1 . . H
H4B 0.5013 0.7203 0.1446 0.050 Uiso d . 1 . . H
H5A 0.5994 0.5079 0.1931 0.050 Uiso d . 1 . . H
H6A 0.3006 0.4574 -0.0046 0.050 Uiso d . 1 . . H

loop_
_atom_site_aniso_label
_atom_site_aniso_U_11
_atom_site_aniso_U_22
_atom_site_aniso_U_33
_atom_site_aniso_U_12
_atom_site_aniso_U_13
_atom_site_aniso_U_23
Ni1 0.02701(15) 0.02001(14) 0.02788(15) 0.00003(11) 0.01330(11) -0.00110(11)
Cl1 0.0441(3) 0.0316(2) 0.0606(3) -0.00807(19) 0.0306(2) -0.0128(2)
O1 0.0367(6) 0.0265(6) 0.0578(7) -0.0064(5) 0.0282(5) -0.0092(6)
N1 0.0333(7) 0.0258(7) 0.0298(7) 0.0019(6) 0.0141(6) -0.0009(6)
N2 0.0547(10) 0.0481(9) 0.0319(8) 0.0031(8) 0.0232(7) 0.0063(7)
N3 0.0318(7) 0.0237(7) 0.0334(7) 0.0015(5) 0.0135(6) -0.0016(6)
N4 0.0460(9) 0.0246(8) 0.0564(9) 0.0097(7) 0.0227(7) 0.0054(7)
C1 0.0409(10) 0.0363(9) 0.0343(9) -0.0051(8) 0.0145(7) -0.0011(8)
C2 0.0528(11) 0.0453(11) 0.0279(9) 0.0007(9) 0.0098(8) -0.0052(8)
C3 0.0452(10) 0.0373(10) 0.0377(9) -0.0052(8) 0.0198(8) -0.0008(7)
C4 0.0382(9) 0.0342(10) 0.0390(9) 0.0016(8) 0.0071(7) -0.0046(8)
C5 0.0412(10) 0.0462(12) 0.0431(10) 0.0123(9) 0.0072(8) 0.0027(9)
C6 0.0347(9) 0.0279(9) 0.0503(10) -0.0015(7) 0.0163(8) -0.0052(8)

loop_
_atom_type_symbol
_atom_type_description
_atom_type_scat_dispersion_real
_atom_type_scat_dispersion_imag
_atom_type_scat_source
C C 0.0033 0.0016 'International Tables Vol C Tables 4.2.6.8 and 6.1.1.4'
H H 0.0000 0.0000 'International Tables Vol C Tables 4.2.6.8 and 6.1.1.4'
N N 0.0061 0.0033 'International Tables Vol C Tables 4.2.6.8 and 6.1.1.4'
O O 0.0106 0.0060 'International Tables Vol C Tables 4.2.6.8 and 6.1.1.4'
Cl Cl 0.1484 0.1585 'International Tables Vol C Tables 4.2.6.8 and 6.1.1.4'
Ni Ni 0.3393 1.1124 'International Tables Vol C Tables 4.2.6.8 and 6.1.1.4'

loop_
_geom_angle_atom_site_label_1
_geom_angle_atom_site_label_2
_geom_angle_atom_site_label_3
_geom_angle_site_symmetry_1
_geom_angle_site_symmetry_3
_geom_angle
_geom_angle_publ_flag
N3 Ni1 N3 7_565 . 180.0 ?
N3 Ni1 O1 7_565 . 89.27(5) ?
N3 Ni1 O1 . . 90.73(5) yes
N3 Ni1 O1 7_565 7_565 90.73(5) ?
N3 Ni1 O1 . 7_565 89.27(5) ?
O1 Ni1 O1 . 7_565 180.0 ?
N3 Ni1 N1 7_565 . 91.70(5) ?
N3 Ni1 N1 . . 88.30(5) yes
O1 Ni1 N1 . . 89.91(5) yes
O1 Ni1 N1 7_565 . 90.09(5) ?
N3 Ni1 N1 7_565 7_565 88.30(5) ?
N3 Ni1 N1 . 7_565 91.70(5) ?
O1 Ni1 N1 . 7_565 90.09(5) ?
O1 Ni1 N1 7_565 7_565 89.91(5) ?
N1 Ni1 N1 . 7_565 180.0 ?
Ni1 O1 H1A . . 128.7 ?
Ni1 O1 H1B . . 126.9 ?
H1A O1 H1B . . 104.4 ?
C3 N1 C1 . . 104.90(13) ?
C3 N1 Ni1 . . 125.30(11) ?
C1 N1 Ni1 . . 129.62(10) ?
C3 N2 C2 . . 107.76(14) ?
C3 N2 H2A . . 122.4 ?
C2 N2 H2A . . 129.9 ?
C6 N3 C4 . . 104.98(14) ?
C6 N3 Ni1 . . 128.21(12) ?
C4 N3 Ni1 . . 126.73(11) ?
C6 N4 C5 . . 107.65(14) ?
C6 N4 H4A . . 125.7 ?
C5 N4 H4A . . 126.6 ?
C2 C1 N1 . . 110.17(15) ?
C2 C1 H1C . . 129.0 ?
N1 C1 H1C . . 120.8 ?
C1 C2 N2 . . 105.88(15) ?
C1 C2 H2B . . 131.7 ?
N2 C2 H2B . . 122.4 ?
N1 C3 N2 . . 111.27(15) ?
N1 C3 H3A . . 125.7 ?
N2 C3 H3A . . 122.8 ?
C5 C4 N3 . . 109.88(15) ?
C5 C4 H4B . . 131.0 ?
N3 C4 H4B . . 119.1 ?
C4 C5 N4 . . 106.07(15) ?
C4 C5 H5A . . 131.8 ?
N4 C5 H5A . . 121.4 ?
N3 C6 N4 . . 111.41(15) ?
N3 C6 H6A . . 125.5 ?
N4 C6 H6A . . 123.0 ?

loop_
_geom_bond_atom_site_label_1
_geom_bond_atom_site_label_2
_geom_bond_site_symmetry_2
_geom_bond_distance
_geom_bond_publ_flag
Ni1 N3 7_565 2.0709(13) ?
Ni1 N3 . 2.0709(13) yes
Ni1 O1 . 2.1296(11) yes
Ni1 O1 7_565 2.1296(11) ?
Ni1 N1 . 2.1321(12) yes
Ni1 N1 7_565 2.1321(12) ?
O1 H1A . 0.8413 ?
O1 H1B . 0.8675 ?
N1 C3 . 1.324(2) ?
N1 C1 . 1.377(2) ?
N2 C3 . 1.343(2) ?
N2 C2 . 1.361(2) ?
N2 H2A . 0.8834 ?
N3 C6 . 1.315(2) ?
N3 C4 . 1.383(2) ?
N4 C6 . 1.338(2) ?
N4 C5 . 1.363(2) ?
N4 H4A . 0.9208 ?
C1 C2 . 1.354(2) ?
C1 H1C . 0.9424 ?
C2 H2B . 0.9556 ?
C3 H3A . 0.9480 ?
C4 C5 . 1.345(2) ?
C4 H4B . 0.9870 ?
C5 H5A . 0.9458 ?
C6 H6A . 0.9851 ?

loop_
_geom_hbond_atom_site_label_D
_geom_hbond_atom_site_label_H
_geom_hbond_atom_site_label_A
_geom_hbond_site_symmetry_A
_geom_hbond_distance_DH
_geom_hbond_distance_HA
_geom_hbond_distance_DA
_geom_hbond_angle_DHA
O1 H1A Cl1 . 0.84 2.31 3.1470(10) 176
O1 H1B Cl1 5_565 0.87 2.28 3.135(2) 169
C1 H1C Cl1 7_565 0.94 2.97 3.844(2) 154
N2 H2A Cl1 6_566 0.88 2.45 3.311(3) 165
C3 H3A Cl1 5_565 0.95 2.99 3.739(4) 136
N4 H4A Cl1 7 0.92 2.40 3.251(2) 154
C6 H6A Cl1 . 0.99 2.76 3.689(3) 158
